data_7025872
loop_
_publ_author_name
'Deng, Zhao-Peng'
'Kang, Wei'
'Huo, Li-Hua'
'Zhao, Hui'
'Gao, Shan'

_publ_section_title
;
 Rare-earth organic frameworks involving three types of architecture tuned
 by the lanthanide contraction effect: hydrothermal syntheses, structures
 and luminescence.
;
_journal_issue 27
_journal_name_full 'Dalton transactions (Cambridge, England : 2003)'
_journal_page_first 6276
_journal_page_last 6284
_journal_paper_doi 10.1039/c0dt00031k
_journal_volume 39
_journal_year 2010
_chemical_formula_moiety 'C20 H22 N12 O12 Tb2'
_chemical_formula_sum 'C20 H22 N12 O12 Tb2'
_chemical_formula_weight 940.34
_chemical_name_systematic
;
?
;
_space_group_IT_number 14
_symmetry_cell_setting monoclinic
_symmetry_space_group_name_Hall '-P 2yn'
_symmetry_space_group_name_H-M 'P 1 21/n 1'
_atom_sites_solution_hydrogens geom
_atom_sites_solution_primary direct
_atom_sites_solution_secondary difmap
_audit_creation_method SHELXL-97
_cell_angle_alpha 90.00
_cell_angle_beta 93.69(3)
_cell_angle_gamma 90.00
_cell_formula_units_Z 4
_cell_length_a 9.766(2)
_cell_length_b 11.389(2)
_cell_length_c 24.751(5)
_cell_measurement_reflns_used 14866
_cell_measurement_temperature 295(2)
_cell_measurement_theta_max 27.59
_cell_measurement_theta_min 3.05
_cell_volume 2747.2(9)
_computing_cell_refinement RAPID-AUTO
_computing_data_collection 'RAPID-AUTO (Rigaku Corporation, 1998)'
_computing_data_reduction 'CrystalStructure (Rigaku/MSC and Rigaku Corporation, 2002)'
_computing_molecular_graphics SHELXL-97
_computing_publication_material SHELXL-97
_computing_structure_refinement 'SHELXL-97 (Sheldrick, 1997)'
_computing_structure_solution 'SHELXS-97 (Sheldrick, 1990)'
_diffrn_ambient_temperature 295(2)
_diffrn_detector_area_resol_mean 10.000
_diffrn_measured_fraction_theta_full 0.988
_diffrn_measured_fraction_theta_max 0.988
_diffrn_measurement_device_type 'Rigaku RAXIS-RAPID'
_diffrn_measurement_method \w
_diffrn_radiation_monochromator graphite
_diffrn_radiation_source 'fine-focus sealed tube'
_diffrn_radiation_type MoK\a
_diffrn_radiation_wavelength 0.71073
_diffrn_reflns_av_R_equivalents 0.0887
_diffrn_reflns_av_sigmaI/netI 0.0764
_diffrn_reflns_limit_h_max 12
_diffrn_reflns_limit_h_min -12
_diffrn_reflns_limit_k_max 13
_diffrn_reflns_limit_k_min -14
_diffrn_reflns_limit_l_max 32
_diffrn_reflns_limit_l_min -32
_diffrn_reflns_number 25380
_diffrn_reflns_theta_full 27.60
_diffrn_reflns_theta_max 27.60
_diffrn_reflns_theta_min 3.05
_diffrn_standards_decay_% 0
_diffrn_standards_interval_count 0
_diffrn_standards_interval_time 0
_diffrn_standards_number 0
_exptl_absorpt_coefficient_mu 5.194
_exptl_absorpt_correction_T_max 0.5516
_exptl_absorpt_correction_T_min 0.3945
_exptl_absorpt_correction_type multi-scan
_exptl_absorpt_process_details 'ABSCOR (Higashi, 1995)'
_exptl_crystal_colour yellow
_exptl_crystal_density_diffrn 2.274
_exptl_crystal_density_method 'not measured'
_exptl_crystal_description prism
_exptl_crystal_F_000 1808
_exptl_crystal_size_max 0.22
_exptl_crystal_size_mid 0.18
_exptl_crystal_size_min 0.13
_refine_diff_density_max 2.992
_refine_diff_density_min -3.340
_refine_diff_density_rms 0.264
_refine_ls_extinction_method none
_refine_ls_goodness_of_fit_ref 1.069
_refine_ls_hydrogen_treatment mixed
_refine_ls_matrix_type full
_refine_ls_number_parameters 433
_refine_ls_number_reflns 6306
_refine_ls_number_restraints 8
_refine_ls_restrained_S_all 1.068
_refine_ls_R_factor_all 0.0480
_refine_ls_R_factor_gt 0.0417
_refine_ls_shift/su_max 0.001
_refine_ls_shift/su_mean 0.000
_refine_ls_structure_factor_coef Fsqd
_refine_ls_weighting_details 'calc w=1/[\s^2^(Fo^2^)+(0.0215P)^2^+1.9187P] where P=(Fo^2^+2Fc^2^)/3'
_refine_ls_weighting_scheme calc
_refine_ls_wR_factor_gt 0.0832
_refine_ls_wR_factor_ref 0.0868
_reflns_number_gt 5510
_reflns_number_total 6306
_reflns_threshold_expression >2sigma(I)
_cod_data_source_file c0dt00031k.txt
_cod_data_source_block complex7
_cod_original_cell_volume 2747.0(10)
_cod_original_sg_symbol_H-M 'P 21/n'
_cod_database_code 7025872

loop_
_symmetry_equiv_pos_as_xyz
'x, y, z'
'-x+1/2, y+1/2, -z+1/2'
'-x, -y, -z'
'x-1/2, -y-1/2, z-1/2'

loop_
_atom_site_label
_atom_site_type_symbol
_atom_site_fract_x
_atom_site_fract_y
_atom_site_fract_z
_atom_site_U_iso_or_equiv
_atom_site_adp_type
_atom_site_occupancy
_atom_site_symmetry_multiplicity
_atom_site_calc_flag
_atom_site_refinement_flags
Tb1 Tb 0.639827(17) 0.267509(16) 0.244855(7) 0.01239(7) Uani 1 1 d .
Tb2 Tb 0.358339(17) 0.483865(16) 0.260559(7) 0.01240(7) Uani 1 1 d .
O1 O 0.8199(3) 0.1411(2) 0.21996(12) 0.0222(6) Uani 1 1 d .
O1W O 0.8425(3) 0.3792(3) 0.27332(13) 0.0240(7) Uani 1 1 d D
H1O1 H 0.903(3) 0.354(3) 0.2962(15) 0.036 Uiso 1 1 d D
H1O2 H 0.872(4) 0.436(3) 0.2552(16) 0.036 Uiso 1 1 d D
O2W O 0.1510(3) 0.3772(3) 0.23552(12) 0.0240(7) Uani 1 1 d D
H2O1 H 0.130(4) 0.313(3) 0.2507(17) 0.036 Uiso 1 1 d D
H2O2 H 0.090(4) 0.394(3) 0.2106(15) 0.036 Uiso 1 1 d D
O2 O 0.9977(3) 0.0890(2) 0.17314(11) 0.0206(6) Uani 1 1 d .
O3 O 0.6087(3) 0.0798(2) 0.28626(11) 0.0184(6) Uani 1 1 d .
O4 O 0.4995(3) -0.0112(2) 0.34994(12) 0.0244(7) Uani 1 1 d .
O5 O 0.1819(3) 0.6153(2) 0.28398(11) 0.0220(6) Uani 1 1 d .
O6 O -0.0036(3) 0.6648(2) 0.32604(11) 0.0220(6) Uani 1 1 d .
O7 O 0.3879(3) 0.6690(2) 0.21528(10) 0.0182(6) Uani 1 1 d .
O8 O 0.4895(3) 0.7566(3) 0.14860(12) 0.0260(7) Uani 1 1 d .
O9 O 0.5678(3) 0.4506(2) 0.22536(11) 0.0164(6) Uani 1 1 d D
H9O H 0.617(4) 0.510(3) 0.2333(17) 0.025 Uiso 1 1 d D
O10 O 0.4280(3) 0.2990(2) 0.27967(11) 0.0169(6) Uani 1 1 d D
H10O H 0.375(4) 0.241(3) 0.2746(19) 0.025 Uiso 1 1 d D
N1 N 0.7438(3) 0.3056(3) 0.15076(13) 0.0157(7) Uani 1 1 d .
N2 N 0.8518(4) 0.3289(3) 0.05065(14) 0.0253(8) Uani 1 1 d .
N3 N 1.0045(4) 0.1805(4) 0.07115(16) 0.0367(10) Uani 1 1 d .
H3A H 1.0353 0.1896 0.0397 0.044 Uiso 1 1 calc R
H3B H 1.0395 0.1279 0.0928 0.044 Uiso 1 1 calc R
N4 N 0.6774(4) 0.2592(3) 0.35151(14) 0.0184(7) Uani 1 1 d .
N5 N 0.6115(4) 0.2667(3) 0.45903(15) 0.0277(9) Uani 1 1 d .
N6 N 0.4918(4) 0.0947(3) 0.44824(15) 0.0338(10) Uani 1 1 d .
H6A H 0.4689 0.1019 0.4811 0.041 Uiso 1 1 calc R
H6B H 0.4636 0.0353 0.4292 0.041 Uiso 1 1 calc R
N7 N 0.2544(3) 0.4563(3) 0.35639(13) 0.0164(7) Uani 1 1 d .
N8 N 0.1416(4) 0.4427(3) 0.45644(15) 0.0292(9) Uani 1 1 d .
N9 N -0.0151(5) 0.5855(4) 0.43043(16) 0.0425(11) Uani 1 1 d .
H9A H -0.0479 0.5793 0.4617 0.051 Uiso 1 1 calc R
H9B H -0.0504 0.6349 0.4072 0.051 Uiso 1 1 calc R
N10 N 0.3192(4) 0.4840(3) 0.15498(13) 0.0171(7) Uani 1 1 d .
N11 N 0.3828(4) 0.4642(3) 0.04792(14) 0.0256(8) Uani 1 1 d .
N12 N 0.4886(4) 0.6431(3) 0.05152(15) 0.0345(10) Uani 1 1 d .
H12A H 0.5090 0.6328 0.0186 0.041 Uiso 1 1 calc R
H12B H 0.5133 0.7064 0.0684 0.041 Uiso 1 1 calc R
C1 C 0.8453(4) 0.2358(3) 0.13705(16) 0.0159(8) Uani 1 1 d .
C2 C 0.9019(4) 0.2483(3) 0.08650(16) 0.0187(8) Uani 1 1 d .
C3 C 0.7510(5) 0.3970(4) 0.06558(17) 0.0252(9) Uani 1 1 d .
H3 H 0.7156 0.4537 0.0415 0.030 Uiso 1 1 calc R
C4 C 0.6964(4) 0.3873(3) 0.11539(17) 0.0210(9) Uani 1 1 d .
H4 H 0.6265 0.4376 0.1245 0.025 Uiso 1 1 calc R
C5 C 0.8914(4) 0.1482(3) 0.18016(15) 0.0153(8) Uani 1 1 d .
C6 C 0.6080(4) 0.1706(3) 0.37261(15) 0.0160(8) Uani 1 1 d .
C7 C 0.5708(4) 0.1756(4) 0.42697(16) 0.0207(9) Uani 1 1 d .
C8 C 0.6829(5) 0.3507(4) 0.43660(19) 0.0319(11) Uani 1 1 d .
H8 H 0.7124 0.4142 0.4579 0.038 Uiso 1 1 calc R
C9 C 0.7150(5) 0.3485(4) 0.38388(18) 0.0277(10) Uani 1 1 d .
H9 H 0.7641 0.4106 0.3702 0.033 Uiso 1 1 calc R
C10 C 0.5671(4) 0.0712(3) 0.33382(15) 0.0149(8) Uani 1 1 d .
C11 C 0.1510(4) 0.5254(3) 0.36750(15) 0.0150(8) Uani 1 1 d .
C12 C 0.0918(5) 0.5180(4) 0.41777(17) 0.0225(9) Uani 1 1 d .
C13 C 0.2443(5) 0.3743(4) 0.44371(18) 0.0311(11) Uani 1 1 d .
H13 H 0.2792 0.3203 0.4692 0.037 Uiso 1 1 calc R
C14 C 0.3020(5) 0.3798(4) 0.39433(18) 0.0260(10) Uani 1 1 d .
H14 H 0.3744 0.3301 0.3873 0.031 Uiso 1 1 calc R
C15 C 0.1057(4) 0.6085(3) 0.32222(15) 0.0145(8) Uani 1 1 d .
C16 C 0.3839(4) 0.5713(3) 0.13109(15) 0.0152(8) Uani 1 1 d .
C17 C 0.4180(4) 0.5604(4) 0.07662(16) 0.0200(9) Uani 1 1 d .
C18 C 0.3155(5) 0.3806(4) 0.07250(18) 0.0280(10) Uani 1 1 d .
H18 H 0.2880 0.3140 0.0529 0.034 Uiso 1 1 calc R
C19 C 0.2848(4) 0.3887(4) 0.12578(17) 0.0236(9) Uani 1 1 d .
H19 H 0.2396 0.3271 0.1417 0.028 Uiso 1 1 calc R
C20 C 0.4253(4) 0.6749(3) 0.16714(16) 0.0166(8) Uani 1 1 d .

loop_
_atom_site_aniso_label
_atom_site_aniso_U_11
_atom_site_aniso_U_22
_atom_site_aniso_U_33
_atom_site_aniso_U_23
_atom_site_aniso_U_13
_atom_site_aniso_U_12
Tb1 0.01123(12) 0.01279(11) 0.01354(11) 0.00027(6) 0.00390(8) 0.00110(6)
Tb2 0.01096(12) 0.01269(11) 0.01391(11) -0.00009(6) 0.00360(8) 0.00084(6)
O1 0.0203(16) 0.0225(14) 0.0252(15) 0.0092(12) 0.0134(12) 0.0103(12)
O1W 0.0148(15) 0.0262(16) 0.0303(17) 0.0099(13) -0.0035(13) -0.0028(12)
O2W 0.0154(16) 0.0245(16) 0.0315(18) 0.0091(13) -0.0031(13) -0.0031(12)
O2 0.0172(15) 0.0273(15) 0.0182(14) 0.0035(12) 0.0073(12) 0.0112(12)
O3 0.0252(16) 0.0155(13) 0.0150(13) 0.0001(11) 0.0062(12) 0.0035(12)
O4 0.0307(18) 0.0235(15) 0.0191(15) 0.0032(12) 0.0026(14) -0.0108(13)
O5 0.0213(16) 0.0234(14) 0.0226(15) 0.0099(12) 0.0120(12) 0.0102(12)
O6 0.0175(15) 0.0285(15) 0.0207(14) 0.0038(12) 0.0071(12) 0.0111(13)
O7 0.0263(16) 0.0154(13) 0.0140(13) 0.0014(10) 0.0086(12) 0.0023(12)
O8 0.0318(18) 0.0258(15) 0.0214(16) -0.0004(12) 0.0084(14) -0.0130(14)
O9 0.0158(14) 0.0108(12) 0.0233(14) -0.0017(11) 0.0057(12) -0.0010(11)
O10 0.0150(14) 0.0105(12) 0.0260(15) 0.0001(11) 0.0084(12) 0.0004(11)
N1 0.0140(17) 0.0180(15) 0.0153(16) 0.0024(13) 0.0024(13) -0.0001(14)
N2 0.028(2) 0.033(2) 0.0153(17) 0.0036(15) 0.0050(15) 0.0033(17)
N3 0.040(3) 0.049(2) 0.023(2) 0.0123(18) 0.0215(18) 0.022(2)
N4 0.0194(18) 0.0202(16) 0.0157(17) -0.0010(13) 0.0018(14) -0.0035(14)
N5 0.036(2) 0.033(2) 0.0150(18) -0.0068(15) 0.0051(16) -0.0020(18)
N6 0.054(3) 0.0287(19) 0.0211(19) -0.0006(16) 0.0222(19) -0.0089(19)
N7 0.0135(17) 0.0201(16) 0.0161(16) 0.0029(13) 0.0047(13) 0.0011(14)
N8 0.030(2) 0.039(2) 0.0200(18) 0.0086(16) 0.0079(16) 0.0075(18)
N9 0.049(3) 0.055(3) 0.026(2) 0.0165(19) 0.026(2) 0.029(2)
N10 0.0147(18) 0.0210(17) 0.0159(17) -0.0006(13) 0.0024(14) -0.0010(14)
N11 0.030(2) 0.0303(19) 0.0169(17) -0.0062(15) 0.0025(16) -0.0010(17)
N12 0.055(3) 0.030(2) 0.0213(19) 0.0002(16) 0.0201(19) -0.010(2)
C1 0.0117(19) 0.0206(19) 0.0156(19) 0.0014(15) 0.0013(15) 0.0017(16)
C2 0.019(2) 0.0196(19) 0.018(2) -0.0010(16) 0.0036(17) 0.0009(17)
C3 0.028(2) 0.028(2) 0.019(2) 0.0082(17) 0.0005(18) 0.0048(19)
C4 0.017(2) 0.024(2) 0.021(2) 0.0059(17) 0.0001(17) 0.0057(17)
C5 0.016(2) 0.0146(17) 0.0156(18) 0.0036(15) 0.0033(15) 0.0020(15)
C6 0.0153(19) 0.0178(18) 0.0152(18) -0.0003(15) 0.0027(15) 0.0029(16)
C7 0.020(2) 0.026(2) 0.0165(19) 0.0044(16) 0.0038(17) 0.0053(18)
C8 0.039(3) 0.034(2) 0.023(2) -0.0080(19) 0.004(2) -0.007(2)
C9 0.033(3) 0.025(2) 0.026(2) -0.0056(18) 0.005(2) -0.010(2)
C10 0.0139(19) 0.0181(18) 0.0129(18) 0.0028(15) 0.0028(15) 0.0042(15)
C11 0.013(2) 0.0167(18) 0.0156(18) 0.0018(15) 0.0022(15) 0.0021(15)
C12 0.024(2) 0.027(2) 0.017(2) 0.0009(17) 0.0033(18) 0.0023(18)
C13 0.032(3) 0.039(3) 0.023(2) 0.013(2) 0.004(2) 0.010(2)
C14 0.023(2) 0.029(2) 0.026(2) 0.0104(18) 0.0034(18) 0.0093(19)
C15 0.0149(19) 0.0136(17) 0.0155(18) -0.0007(14) 0.0046(15) 0.0002(15)
C16 0.0121(19) 0.0190(18) 0.0150(18) 0.0014(15) 0.0050(15) 0.0016(15)
C17 0.021(2) 0.023(2) 0.0153(19) -0.0003(16) 0.0012(16) 0.0048(18)
C18 0.028(3) 0.029(2) 0.027(2) -0.0091(18) 0.000(2) -0.0044(19)
C19 0.021(2) 0.025(2) 0.024(2) -0.0034(17) 0.0039(18) -0.0058(18)
C20 0.015(2) 0.0181(18) 0.0171(19) 0.0022(15) 0.0008(16) 0.0039(15)

loop_
_atom_type_symbol
_atom_type_description
_atom_type_scat_dispersion_real
_atom_type_scat_dispersion_imag
_atom_type_scat_source
C C 0.0033 0.0016 'International Tables Vol C Tables 4.2.6.8 and 6.1.1.4'
H H 0.0000 0.0000 'International Tables Vol C Tables 4.2.6.8 and 6.1.1.4'
N N 0.0061 0.0033 'International Tables Vol C Tables 4.2.6.8 and 6.1.1.4'
O O 0.0106 0.0060 'International Tables Vol C Tables 4.2.6.8 and 6.1.1.4'
Tb Tb -0.1723 4.1537 'International Tables Vol C Tables 4.2.6.8 and 6.1.1.4'

loop_
_geom_angle_atom_site_label_1
_geom_angle_atom_site_label_2
_geom_angle_atom_site_label_3
_geom_angle
_geom_angle_site_symmetry_1
_geom_angle_site_symmetry_3
O9 Tb1 O10 70.20(10) . .
O9 Tb1 O1 137.05(10) . .
O10 Tb1 O1 151.61(9) . .
O9 Tb1 O3 150.92(10) . .
O10 Tb1 O3 80.73(9) . .
O1 Tb1 O3 71.82(10) . .
O9 Tb1 O1W 79.22(10) . .
O10 Tb1 O1W 122.88(11) . .
O1 Tb1 O1W 77.86(11) . .
O3 Tb1 O1W 117.90(10) . .
O9 Tb1 O6 98.19(10) . 2_545
O10 Tb1 O6 83.27(10) . 2_545
O1 Tb1 O6 84.35(10) . 2_545
O3 Tb1 O6 78.54(9) . 2_545
O1W Tb1 O6 149.57(11) . 2_545
O9 Tb1 N1 77.88(10) . .
O10 Tb1 N1 134.92(10) . .
O1 Tb1 N1 62.53(10) . .
O3 Tb1 N1 126.22(10) . .
O1W Tb1 N1 79.41(11) . .
O6 Tb1 N1 70.48(10) 2_545 .
O9 Tb1 N4 105.65(10) . .
O10 Tb1 N4 72.81(11) . .
O1 Tb1 N4 100.31(10) . .
O3 Tb1 N4 63.54(9) . .
O1W Tb1 N4 70.71(11) . .
O6 Tb1 N4 137.51(10) 2_545 .
N1 Tb1 N4 148.39(10) . .
O9 Tb1 Tb2 35.46(7) . .
O10 Tb1 Tb2 34.74(6) . .
O1 Tb1 Tb2 170.57(7) . .
O3 Tb1 Tb2 115.46(7) . .
O1W Tb1 Tb2 102.52(8) . .
O6 Tb1 Tb2 91.16(7) 2_545 .
N1 Tb1 Tb2 108.15(7) . .
N4 Tb1 Tb2 88.60(8) . .
O10 Tb2 O9 70.30(10) . .
O10 Tb2 O5 138.53(10) . .
O9 Tb2 O5 150.27(9) . .
O10 Tb2 O2W 79.64(10) . .
O9 Tb2 O2W 124.87(10) . .
O5 Tb2 O2W 76.71(11) . .
O10 Tb2 O2 99.56(10) . 2_655
O9 Tb2 O2 81.14(10) . 2_655
O5 Tb2 O2 85.50(10) . 2_655
O2W Tb2 O2 150.47(10) . 2_655
O10 Tb2 O7 150.48(10) . .
O9 Tb2 O7 80.35(9) . .
O5 Tb2 O7 70.98(10) . .
O2W Tb2 O7 116.42(10) . .
O2 Tb2 O7 78.47(9) 2_655 .
O10 Tb2 N10 103.47(10) . .
O9 Tb2 N10 72.48(11) . .
O5 Tb2 N10 100.44(10) . .
O2W Tb2 N10 71.14(11) . .
O2 Tb2 N10 136.17(10) 2_655 .
O7 Tb2 N10 63.27(9) . .
O10 Tb2 N7 80.19(10) . .
O9 Tb2 N7 135.79(10) . .
O5 Tb2 N7 62.18(10) . .
O2W Tb2 N7 78.88(11) . .
O2 Tb2 N7 71.96(10) 2_655 .
O7 Tb2 N7 125.55(10) . .
N10 Tb2 N7 148.40(10) . .
O10 Tb2 Tb1 35.93(7) . .
O9 Tb2 Tb1 34.37(6) . .
O5 Tb2 Tb1 171.82(7) . .
O2W Tb2 Tb1 104.66(8) . .
O2 Tb2 Tb1 89.86(7) 2_655 .
O7 Tb2 Tb1 114.68(7) . .
N10 Tb2 Tb1 87.57(8) . .
N7 Tb2 Tb1 109.95(7) . .
C5 O1 Tb1 128.7(2) . .
Tb1 O1W H1O1 123(3) . .
Tb1 O1W H1O2 123(3) . .
H1O1 O1W H1O2 111.4(18) . .
Tb2 O2W H2O1 123(2) . .
Tb2 O2W H2O2 128(3) . .
H2O1 O2W H2O2 110(4) . .
C5 O2 Tb2 128.5(2) . 2_645
C10 O3 Tb1 121.3(2) . .
C15 O5 Tb2 128.6(2) . .
C15 O6 Tb1 128.3(2) . 2
C20 O7 Tb2 122.1(2) . .
Tb1 O9 Tb2 110.17(11) . .
Tb1 O9 H9O 122(3) . .
Tb2 O9 H9O 106(3) . .
Tb2 O10 Tb1 109.33(11) . .
Tb2 O10 H10O 122(3) . .
Tb1 O10 H10O 112(3) . .
C1 N1 C4 118.7(4) . .
C1 N1 Tb1 117.5(2) . .
C4 N1 Tb1 123.7(3) . .
C3 N2 C2 117.4(4) . .
C2 N3 H3A 120.0 . .
C2 N3 H3B 120.0 . .
H3A N3 H3B 120.0 . .
C9 N4 C6 117.9(4) . .
C9 N4 Tb1 126.0(3) . .
C6 N4 Tb1 112.0(2) . .
C8 N5 C7 116.8(4) . .
C7 N6 H6A 120.0 . .
C7 N6 H6B 120.0 . .
H6A N6 H6B 120.0 . .
C11 N7 C14 118.4(4) . .
C11 N7 Tb2 117.1(2) . .
C14 N7 Tb2 124.5(3) . .
C13 N8 C12 116.6(4) . .
C12 N9 H9A 120.0 . .
C12 N9 H9B 120.0 . .
H9A N9 H9B 120.0 . .
C19 N10 C16 118.4(4) . .
C19 N10 Tb2 123.8(3) . .
C16 N10 Tb2 113.5(2) . .
C18 N11 C17 117.5(4) . .
C17 N12 H12A 120.0 . .
C17 N12 H12B 120.0 . .
H12A N12 H12B 120.0 . .
N1 C1 C2 120.5(3) . .
N1 C1 C5 114.1(3) . .
C2 C1 C5 125.4(4) . .
N3 C2 N2 116.9(4) . .
N3 C2 C1 122.5(4) . .
N2 C2 C1 120.5(4) . .
N2 C3 C4 122.6(4) . .
N2 C3 H3 118.7 . .
C4 C3 H3 118.7 . .
N1 C4 C3 120.2(4) . .
N1 C4 H4 119.9 . .
C3 C4 H4 119.9 . .
O1 C5 O2 125.7(3) . .
O1 C5 C1 116.5(3) . .
O2 C5 C1 117.9(3) . .
N4 C6 C7 120.5(4) . .
N4 C6 C10 115.7(3) . .
C7 C6 C10 123.8(4) . .
N6 C7 N5 117.1(4) . .
N6 C7 C6 122.6(4) . .
N5 C7 C6 120.3(4) . .
N5 C8 C9 123.2(4) . .
N5 C8 H8 118.4 . .
C9 C8 H8 118.4 . .
N4 C9 C8 121.2(4) . .
N4 C9 H9 119.4 . .
C8 C9 H9 119.4 . .
O4 C10 O3 124.7(4) . .
O4 C10 C6 119.2(3) . .
O3 C10 C6 116.1(3) . .
N7 C11 C12 120.7(3) . .
N7 C11 C15 114.2(3) . .
C12 C11 C15 125.2(4) . .
N9 C12 N8 116.5(4) . .
N9 C12 C11 122.6(4) . .
N8 C12 C11 121.0(4) . .
N8 C13 C14 122.9(4) . .
N8 C13 H13 118.5 . .
C14 C13 H13 118.5 . .
N7 C14 C13 120.4(4) . .
N7 C14 H14 119.8 . .
C13 C14 H14 119.8 . .
O5 C15 O6 125.4(3) . .
O5 C15 C11 116.3(3) . .
O6 C15 C11 118.3(3) . .
N10 C16 C17 120.2(4) . .
N10 C16 C20 115.7(3) . .
C17 C16 C20 124.0(3) . .
N11 C17 N12 116.8(4) . .
N11 C17 C16 120.6(4) . .
N12 C17 C16 122.6(4) . .
N11 C18 C19 122.4(4) . .
N11 C18 H18 118.8 . .
C19 C18 H18 118.8 . .
N10 C19 C18 120.8(4) . .
N10 C19 H19 119.6 . .
C18 C19 H19 119.6 . .
O8 C20 O7 125.1(4) . .
O8 C20 C16 119.5(4) . .
O7 C20 C16 115.4(3) . .

loop_
_geom_bond_atom_site_label_1
_geom_bond_atom_site_label_2
_geom_bond_distance
_geom_bond_site_symmetry_2
Tb1 O9 2.243(3) .
Tb1 O10 2.320(3) .
Tb1 O1 2.384(3) .
Tb1 O3 2.398(3) .
Tb1 O1W 2.419(3) .
Tb1 O6 2.433(3) 2_545
Tb1 N1 2.636(3) .
Tb1 N4 2.643(3) .
Tb2 O10 2.253(3) .
Tb2 O9 2.306(3) .
Tb2 O5 2.382(3) .
Tb2 O2W 2.408(3) .
Tb2 O2 2.409(3) 2_655
Tb2 O7 2.414(3) .
Tb2 N10 2.617(3) .
Tb2 N7 2.658(3) .
O1 C5 1.246(5) .
O1W H1O1 0.84(3) .
O1W H1O2 0.85(4) .
O2W H2O1 0.85(4) .
O2W H2O2 0.85(4) .
O2 C5 1.260(5) .
O2 Tb2 2.409(3) 2_645
O3 C10 1.274(5) .
O4 C10 1.229(5) .
O5 C15 1.243(5) .
O6 C15 1.254(5) .
O6 Tb1 2.433(3) 2
O7 C20 1.270(5) .
O8 C20 1.228(5) .
O9 H9O 0.84(4) .
O10 H10O 0.84(4) .
N1 C1 1.332(5) .
N1 C4 1.339(5) .
N2 C3 1.325(6) .
N2 C2 1.347(5) .
N3 C2 1.339(5) .
N3 H3A 0.8600 .
N3 H3B 0.8600 .
N4 C9 1.332(5) .
N4 C6 1.340(5) .
N5 C8 1.326(6) .
N5 C7 1.351(5) .
N6 C7 1.332(6) .
N6 H6A 0.8600 .
N6 H6B 0.8600 .
N7 C11 1.323(5) .
N7 C14 1.342(5) .
N8 C13 1.324(6) .
N8 C12 1.352(5) .
N9 C12 1.350(6) .
N9 H9A 0.8600 .
N9 H9B 0.8600 .
N10 C19 1.334(5) .
N10 C16 1.337(5) .
N11 C18 1.327(6) .
N11 C17 1.339(5) .
N12 C17 1.343(6) .
N12 H12A 0.8600 .
N12 H12B 0.8600 .
C1 C2 1.407(6) .
C1 C5 1.508(5) .
C3 C4 1.378(6) .
C3 H3 0.9300 .
C4 H4 0.9300 .
C6 C7 1.417(6) .
C6 C10 1.521(5) .
C8 C9 1.362(6) .
C8 H8 0.9300 .
C9 H9 0.9300 .
C11 C12 1.408(6) .
C11 C15 1.511(5) .
C13 C14 1.380(6) .
C13 H13 0.9300 .
C14 H14 0.9300 .
C16 C17 1.415(5) .
C16 C20 1.518(5) .
C18 C19 1.374(6) .
C18 H18 0.9300 .
C19 H19 0.9300 .

loop_
_geom_hbond_atom_site_label_D
_geom_hbond_atom_site_label_H
_geom_hbond_atom_site_label_A
_geom_hbond_distance_DH
_geom_hbond_distance_HA
_geom_hbond_distance_DA
_geom_hbond_angle_DHA
_geom_hbond_site_symmetry_A
O1W H1O1 O8 0.84(3) 2.00(3) 2.823(4) 164(4) 2_645
O1W H1O2 O3 0.85(4) 1.95(4) 2.777(4) 165(4) 2_655
O2W H2O1 O7 0.85(4) 1.86(4) 2.703(4) 172(4) 2_545
O2W H2O2 O4 0.85(4) 2.00(3) 2.801(4) 156(4) 2
O9 H9O O1 0.85(4) 1.96(2) 2.747(4) 154(4) 2_655
O10 H10O O5 0.84(4) 2.09(3) 2.792(4) 141(4) 2_545
N3 H3A N5 0.86 2.23 3.087(5) 174.0 4_665
N3 H3B O2 0.86 2.10 2.736(5) 130.0 .
N6 H6A N2 0.86 2.27 3.081(5) 157.6 4_566
N6 H6B O4 0.86 2.08 2.721(5) 130.5 .
N9 H9A N8 0.86 2.29 3.149(5) 177.7 3_566
N9 H9B O6 0.86 2.12 2.746(5) 129.6 .
N12 H12A N11 0.86 2.30 3.087(5) 153.0 3_665
N12 H12B O8 0.86 2.09 2.728(5) 130.1 .

loop_
_geom_torsion_atom_site_label_1
_geom_torsion_atom_site_label_2
_geom_torsion_atom_site_label_3
_geom_torsion_atom_site_label_4
_geom_torsion
_geom_torsion_site_symmetry_1
_geom_torsion_site_symmetry_4
O9 Tb1 Tb2 O10 178.98(15) . .
O3 Tb1 Tb2 O10 -1.42(14) . .
O1W Tb1 Tb2 O10 -130.96(14) . .
O6 Tb1 Tb2 O10 76.42(14) 2_545 .
N1 Tb1 Tb2 O10 146.23(14) . .
N4 Tb1 Tb2 O10 -61.08(14) . .
O10 Tb1 Tb2 O9 -178.98(15) . .
O3 Tb1 Tb2 O9 179.60(13) . .
O1W Tb1 Tb2 O9 50.06(14) . .
O6 Tb1 Tb2 O9 -102.55(13) 2_545 .
N1 Tb1 Tb2 O9 -32.74(14) . .
N4 Tb1 Tb2 O9 119.94(14) . .
O9 Tb1 Tb2 O2W 131.64(14) . .
O10 Tb1 Tb2 O2W -47.34(14) . .
O3 Tb1 Tb2 O2W -48.76(10) . .
O1W Tb1 Tb2 O2W -178.30(10) . .
O6 Tb1 Tb2 O2W 29.09(10) 2_545 .
N1 Tb1 Tb2 O2W 98.89(11) . .
N4 Tb1 Tb2 O2W -108.42(11) . .
O9 Tb1 Tb2 O2 -74.38(13) . 2_655
O10 Tb1 Tb2 O2 106.65(13) . 2_655
O3 Tb1 Tb2 O2 105.23(10) . 2_655
O1W Tb1 Tb2 O2 -24.31(10) . 2_655
O6 Tb1 Tb2 O2 -176.93(9) 2_545 2_655
N1 Tb1 Tb2 O2 -107.12(10) . 2_655
N4 Tb1 Tb2 O2 45.57(10) . 2_655
O9 Tb1 Tb2 O7 2.85(13) . .
O10 Tb1 Tb2 O7 -176.12(14) . .
O3 Tb1 Tb2 O7 -177.54(9) . .
O1W Tb1 Tb2 O7 52.92(11) . .
O6 Tb1 Tb2 O7 -99.70(10) 2_545 .
N1 Tb1 Tb2 O7 -29.89(10) . .
N4 Tb1 Tb2 O7 122.80(10) . .
O9 Tb1 Tb2 N10 61.85(14) . .
O10 Tb1 Tb2 N10 -117.12(14) . .
O3 Tb1 Tb2 N10 -118.54(10) . .
O1W Tb1 Tb2 N10 111.92(11) . .
O6 Tb1 Tb2 N10 -40.70(10) 2_545 .
N1 Tb1 Tb2 N10 29.11(10) . .
N4 Tb1 Tb2 N10 -178.20(10) . .
O9 Tb1 Tb2 N7 -145.09(14) . .
O10 Tb1 Tb2 N7 35.94(14) . .
O3 Tb1 Tb2 N7 34.52(10) . .
O1W Tb1 Tb2 N7 -95.02(11) . .
O6 Tb1 Tb2 N7 112.36(10) 2_545 .
N1 Tb1 Tb2 N7 -177.83(9) . .
N4 Tb1 Tb2 N7 -25.14(10) . .
O9 Tb1 O1 C5 -18.6(4) . .
O10 Tb1 O1 C5 141.9(3) . .
O3 Tb1 O1 C5 157.2(4) . .
O1W Tb1 O1 C5 -77.8(3) . .
O6 Tb1 O1 C5 77.4(3) 2_545 .
N1 Tb1 O1 C5 6.5(3) . .
N4 Tb1 O1 C5 -145.3(3) . .
O9 Tb1 O3 C10 -44.0(4) . .
O10 Tb1 O3 C10 -45.3(3) . .
O1 Tb1 O3 C10 142.0(3) . .
O1W Tb1 O3 C10 77.1(3) . .
O6 Tb1 O3 C10 -130.2(3) 2_545 .
N1 Tb1 O3 C10 174.6(3) . .
N4 Tb1 O3 C10 30.0(3) . .
Tb2 Tb1 O3 C10 -44.5(3) . .
O10 Tb2 O5 C15 15.8(4) . .
O9 Tb2 O5 C15 -146.9(3) . .
O2W Tb2 O5 C15 72.7(3) . .
O2 Tb2 O5 C15 -83.6(3) 2_655 .
O7 Tb2 O5 C15 -162.9(3) . .
N10 Tb2 O5 C15 140.3(3) . .
N7 Tb2 O5 C15 -11.6(3) . .
O10 Tb2 O7 C20 40.5(4) . .
O9 Tb2 O7 C20 46.8(3) . .
O5 Tb2 O7 C20 -141.2(3) . .
O2W Tb2 O7 C20 -77.5(3) . .
O2 Tb2 O7 C20 129.6(3) 2_655 .
N10 Tb2 O7 C20 -28.4(3) . .
N7 Tb2 O7 C20 -172.7(3) . .
Tb1 Tb2 O7 C20 45.1(3) . .
O10 Tb1 O9 Tb2 0.62(9) . .
O1 Tb1 O9 Tb2 170.88(11) . .
O3 Tb1 O9 Tb2 -0.7(2) . .
O1W Tb1 O9 Tb2 -130.36(13) . .
O6 Tb1 O9 Tb2 80.39(12) 2_545 .
N1 Tb1 O9 Tb2 148.29(13) . .
N4 Tb1 O9 Tb2 -64.10(13) . .
O10 Tb2 O9 Tb1 -0.64(9) . .
O5 Tb2 O9 Tb1 167.26(14) . .
O2W Tb2 O9 Tb1 -61.80(15) . .
O2 Tb2 O9 Tb1 102.92(12) 2_655 .
O7 Tb2 O9 Tb1 -177.37(12) . .
N10 Tb2 O9 Tb1 -112.51(13) . .
N7 Tb2 O9 Tb1 50.49(18) . .
O9 Tb2 O10 Tb1 0.61(9) . .
O5 Tb2 O10 Tb1 -170.35(11) . .
O2W Tb2 O10 Tb1 133.68(13) . .
O2 Tb2 O10 Tb1 -76.31(12) 2_655 .
O7 Tb2 O10 Tb1 7.2(3) . .
N10 Tb2 O10 Tb1 66.12(13) . .
N7 Tb2 O10 Tb1 -145.95(13) . .
O9 Tb1 O10 Tb2 -0.63(9) . .
O1 Tb1 O10 Tb2 -166.61(15) . .
O3 Tb1 O10 Tb2 178.70(12) . .
O1W Tb1 O10 Tb2 61.38(15) . .
O6 Tb1 O10 Tb2 -101.88(12) 2_545 .
N1 Tb1 O10 Tb2 -48.24(18) . .
N4 Tb1 O10 Tb2 113.66(13) . .
O9 Tb1 N1 C1 162.2(3) . .
O10 Tb1 N1 C1 -152.5(2) . .
O1 Tb1 N1 C1 -0.6(2) . .
O3 Tb1 N1 C1 -35.9(3) . .
O1W Tb1 N1 C1 81.1(3) . .
O6 Tb1 N1 C1 -94.5(3) 2_545 .
N4 Tb1 N1 C1 62.0(3) . .
Tb2 Tb1 N1 C1 -179.1(2) . .
O9 Tb1 N1 C4 -20.8(3) . .
O10 Tb1 N1 C4 24.5(4) . .
O1 Tb1 N1 C4 176.4(3) . .
O3 Tb1 N1 C4 141.1(3) . .
O1W Tb1 N1 C4 -101.9(3) . .
O6 Tb1 N1 C4 82.5(3) 2_545 .
N4 Tb1 N1 C4 -121.0(3) . .
Tb2 Tb1 N1 C4 -2.1(3) . .
O9 Tb1 N4 C9 -30.8(4) . .
O10 Tb1 N4 C9 -93.7(4) . .
O1 Tb1 N4 C9 114.7(4) . .
O3 Tb1 N4 C9 178.3(4) . .
O1W Tb1 N4 C9 41.5(4) . .
O6 Tb1 N4 C9 -152.4(3) 2_545 .
N1 Tb1 N4 C9 61.5(4) . .
Tb2 Tb1 N4 C9 -62.2(4) . .
O9 Tb1 N4 C6 125.9(3) . .
O10 Tb1 N4 C6 62.9(3) . .
O1 Tb1 N4 C6 -88.7(3) . .
O3 Tb1 N4 C6 -25.1(3) . .
O1W Tb1 N4 C6 -161.8(3) . .
O6 Tb1 N4 C6 4.2(4) 2_545 .
N1 Tb1 N4 C6 -141.9(3) . .
Tb2 Tb1 N4 C6 94.4(3) . .
O10 Tb2 N7 C11 -158.1(3) . .
O9 Tb2 N7 C11 153.8(2) . .
O5 Tb2 N7 C11 3.9(2) . .
O2W Tb2 N7 C11 -76.8(3) . .
O2 Tb2 N7 C11 98.4(3) 2_655 .
O7 Tb2 N7 C11 37.8(3) . .
N10 Tb2 N7 C11 -58.3(4) . .
Tb1 Tb2 N7 C11 -178.5(2) . .
O10 Tb2 N7 C14 23.8(3) . .
O9 Tb2 N7 C14 -24.3(4) . .
O5 Tb2 N7 C14 -174.3(4) . .
O2W Tb2 N7 C14 105.0(3) . .
O2 Tb2 N7 C14 -79.8(3) 2_655 .
O7 Tb2 N7 C14 -140.3(3) . .
N10 Tb2 N7 C14 123.5(3) . .
Tb1 Tb2 N7 C14 3.3(3) . .
O10 Tb2 N10 C19 28.0(3) . .
O9 Tb2 N10 C19 92.0(3) . .
O5 Tb2 N10 C19 -117.8(3) . .
O2W Tb2 N10 C19 -45.9(3) . .
O2 Tb2 N10 C19 147.8(3) 2_655 .
O7 Tb2 N10 C19 179.8(4) . .
N7 Tb2 N10 C19 -65.1(4) . .
Tb1 Tb2 N10 C19 60.5(3) . .
O10 Tb2 N10 C16 -128.1(3) . .
O9 Tb2 N10 C16 -64.2(3) . .
O5 Tb2 N10 C16 86.0(3) . .
O2W Tb2 N10 C16 158.0(3) . .
O2 Tb2 N10 C16 -8.4(3) 2_655 .
O7 Tb2 N10 C16 23.7(3) . .
N7 Tb2 N10 C16 138.7(3) . .
Tb1 Tb2 N10 C16 -95.6(3) . .
C4 N1 C1 C2 0.4(5) . .
Tb1 N1 C1 C2 177.5(3) . .
C4 N1 C1 C5 179.4(3) . .
Tb1 N1 C1 C5 -3.5(4) . .
C3 N2 C2 N3 -179.5(4) . .
C3 N2 C2 C1 1.8(6) . .
N1 C1 C2 N3 179.6(4) . .
C5 C1 C2 N3 0.7(6) . .
N1 C1 C2 N2 -1.8(6) . .
C5 C1 C2 N2 179.3(4) . .
C2 N2 C3 C4 -0.5(6) . .
C1 N1 C4 C3 0.9(6) . .
Tb1 N1 C4 C3 -176.0(3) . .
N2 C3 C4 N1 -0.9(7) . .
Tb1 O1 C5 O2 169.1(3) . .
Tb1 O1 C5 C1 -10.7(5) . .
Tb2 O2 C5 O1 -19.0(6) 2_645 .
Tb2 O2 C5 C1 160.9(2) 2_645 .
N1 C1 C5 O1 8.5(5) . .
C2 C1 C5 O1 -172.5(4) . .
N1 C1 C5 O2 -171.4(3) . .
C2 C1 C5 O2 7.6(6) . .
C9 N4 C6 C7 2.9(6) . .
Tb1 N4 C6 C7 -155.8(3) . .
C9 N4 C6 C10 179.7(4) . .
Tb1 N4 C6 C10 21.0(4) . .
C8 N5 C7 N6 -175.9(4) . .
C8 N5 C7 C6 2.0(6) . .
N4 C6 C7 N6 174.0(4) . .
C10 C6 C7 N6 -2.5(6) . .
N4 C6 C7 N5 -3.7(6) . .
C10 C6 C7 N5 179.8(4) . .
C7 N5 C8 C9 0.3(7) . .
C6 N4 C9 C8 -0.7(7) . .
Tb1 N4 C9 C8 154.8(4) . .
N5 C8 C9 N4 -1.0(8) . .
Tb1 O3 C10 O4 150.1(3) . .
Tb1 O3 C10 C6 -31.0(4) . .
N4 C6 C10 O4 -177.8(4) . .
C7 C6 C10 O4 -1.1(6) . .
N4 C6 C10 O3 3.3(5) . .
C7 C6 C10 O3 180.0(4) . .
C14 N7 C11 C12 -0.5(6) . .
Tb2 N7 C11 C12 -178.8(3) . .
C14 N7 C11 C15 179.8(4) . .
Tb2 N7 C11 C15 1.5(4) . .
C13 N8 C12 N9 178.5(4) . .
C13 N8 C12 C11 -2.4(6) . .
N7 C11 C12 N9 -179.0(4) . .
C15 C11 C12 N9 0.7(7) . .
N7 C11 C12 N8 1.9(6) . .
C15 C11 C12 N8 -178.4(4) . .
C12 N8 C13 C14 1.6(7) . .
C11 N7 C14 C13 -0.3(6) . .
Tb2 N7 C14 C13 177.8(3) . .
N8 C13 C14 N7 -0.2(7) . .
Tb2 O5 C15 O6 -163.5(3) . .
Tb2 O5 C15 C11 16.8(5) . .
Tb1 O6 C15 O5 16.8(6) 2 .
Tb1 O6 C15 C11 -163.6(2) 2 .
N7 C11 C15 O5 -10.5(5) . .
C12 C11 C15 O5 169.8(4) . .
N7 C11 C15 O6 169.8(3) . .
C12 C11 C15 O6 -9.9(6) . .
C19 N10 C16 C17 -1.8(6) . .
Tb2 N10 C16 C17 155.8(3) . .
C19 N10 C16 C20 -177.6(3) . .
Tb2 N10 C16 C20 -20.0(4) . .
C18 N11 C17 N12 178.7(4) . .
C18 N11 C17 C16 0.0(6) . .
N10 C16 C17 N11 1.8(6) . .
C20 C16 C17 N11 177.2(4) . .
N10 C16 C17 N12 -176.8(4) . .
C20 C16 C17 N12 -1.4(6) . .
C17 N11 C18 C19 -1.7(7) . .
C16 N10 C19 C18 0.1(6) . .
Tb2 N10 C19 C18 -155.0(3) . .
N11 C18 C19 N10 1.7(7) . .
Tb2 O7 C20 O8 -151.6(3) . .
Tb2 O7 C20 C16 29.0(4) . .
N10 C16 C20 O8 177.4(4) . .
C17 C16 C20 O8 1.8(6) . .
N10 C16 C20 O7 -3.1(5) . .
C17 C16 C20 O7 -178.8(4) . .
